data_2234869
loop_
_publ_author_name
'Dong, Yu-Wei'
'Fan, Rui-Qing'
'Wang, Ping'
'Yang, Yu-Lin'

_publ_section_title
;
 (<i>E</i>)-2,4,6-Trimethyl-<i>N</i>-(pyridin-2-ylmethylidene)aniline
;
_journal_coeditor_code ZJ2067
_journal_issue 5
_journal_name_full 'Acta Crystallographica Section E'
_journal_page_first o1427
_journal_paper_doi 10.1107/S1600536812015905
_journal_volume 68
_journal_year 2012
_chemical_formula_iupac 'C15 H16 N2'
_chemical_formula_moiety 'C15 H16 N2'
_chemical_formula_sum 'C15 H16 N2'
_chemical_formula_weight 224.30
_chemical_name_systematic
;
(<i>E</i>)-2,4,6-Trimethyl-<i>N</i>-(pyridin-2-ylmethylidene)aniline
;
_space_group_IT_number 14
_symmetry_cell_setting monoclinic
_symmetry_space_group_name_Hall '-P 2ybc'
_symmetry_space_group_name_H-M 'P 1 21/c 1'
_atom_sites_solution_hydrogens geom
_atom_sites_solution_primary direct
_atom_sites_solution_secondary difmap
_cell_angle_alpha 90.00
_cell_angle_beta 104.76(3)
_cell_angle_gamma 90.00
_cell_formula_units_Z 4
_cell_length_a 8.2490(16)
_cell_length_b 16.136(3)
_cell_length_c 10.150(2)
_cell_measurement_reflns_used 12591
_cell_measurement_temperature 293(2)
_cell_measurement_theta_max 27.48
_cell_measurement_theta_min 3.12
_cell_volume 1306.4(5)
_computing_cell_refinement 'SAINT (Bruker, 2000)'
_computing_data_collection 'SMART (Bruker, 2000)'
_computing_data_reduction 'SAINT (Bruker, 2000)'
_computing_molecular_graphics 'SHELXP97  (Sheldrick, 2008)'
_computing_publication_material 'SHELXTL  (Sheldrick, 2008)'
_computing_structure_refinement 'SHELXL97 (Sheldrick, 2008)'
_computing_structure_solution 'SHELXS97 (Sheldrick, 2008)'
_diffrn_ambient_temperature 293(2)
_diffrn_measured_fraction_theta_full 0.996
_diffrn_measured_fraction_theta_max 0.996
_diffrn_measurement_device_type 'Bruker SMART APEX CCD area-detector'
_diffrn_measurement_method 'phi and omega scans'
_diffrn_radiation_monochromator graphite
_diffrn_radiation_source 'fine-focus sealed tube'
_diffrn_radiation_type MoK\a
_diffrn_radiation_wavelength 0.71073
_diffrn_reflns_av_R_equivalents 0.0436
_diffrn_reflns_av_sigmaI/netI 0.0403
_diffrn_reflns_limit_h_max 10
_diffrn_reflns_limit_h_min -10
_diffrn_reflns_limit_k_max 20
_diffrn_reflns_limit_k_min -20
_diffrn_reflns_limit_l_max 13
_diffrn_reflns_limit_l_min -13
_diffrn_reflns_number 12591
_diffrn_reflns_theta_full 27.48
_diffrn_reflns_theta_max 27.48
_diffrn_reflns_theta_min 3.12
_diffrn_standards_decay_% 0
_diffrn_standards_interval_count 0
_diffrn_standards_interval_time 0
_diffrn_standards_number 0
_exptl_absorpt_coefficient_mu 0.068
_exptl_absorpt_correction_T_max 0.9808
_exptl_absorpt_correction_T_min 0.9760
_exptl_absorpt_correction_type multi-scan
_exptl_absorpt_process_details '(SADABS; Bruker, 2000)'
_exptl_crystal_colour colorless
_exptl_crystal_density_diffrn 1.140
_exptl_crystal_density_method 'not measured'
_exptl_crystal_description block
_exptl_crystal_F_000 480
_exptl_crystal_size_max 0.36
_exptl_crystal_size_mid 0.34
_exptl_crystal_size_min 0.29
_refine_diff_density_max 0.216
_refine_diff_density_min -0.218
_refine_ls_extinction_method none
_refine_ls_goodness_of_fit_ref 1.026
_refine_ls_hydrogen_treatment constr
_refine_ls_matrix_type full
_refine_ls_number_parameters 154
_refine_ls_number_reflns 2982
_refine_ls_number_restraints 0
_refine_ls_restrained_S_all 1.026
_refine_ls_R_factor_all 0.0765
_refine_ls_R_factor_gt 0.0556
_refine_ls_shift/su_max 0.017
_refine_ls_shift/su_mean 0.004
_refine_ls_structure_factor_coef Fsqd
_refine_ls_weighting_details 'calc w=1/[\s^2^(Fo^2^)+(0.1315P)^2^+0.0000P] where P=(Fo^2^+2Fc^2^)/3'
_refine_ls_weighting_scheme calc
_refine_ls_wR_factor_gt 0.1764
_refine_ls_wR_factor_ref 0.2002
_reflns_number_gt 1952
_reflns_number_total 2982
_reflns_threshold_expression >2sigma(I)
_cod_data_source_file zj2067.cif
_cod_data_source_block I
_cod_original_cell_volume 1306.4(4)
_cod_original_sg_symbol_H-M 'P 21/c  '
_cod_database_code 2234869
_cod_database_fobs_code 2234869

loop_
_symmetry_equiv_pos_as_xyz
'x, y, z'
'-x, y+1/2, -z+1/2'
'-x, -y, -z'
'x, -y-1/2, z-1/2'

loop_
_atom_site_type_symbol
_atom_site_label
_atom_site_fract_x
_atom_site_fract_y
_atom_site_fract_z
_atom_site_U_iso_or_equiv
_atom_site_adp_type
_atom_site_calc_flag
_atom_site_refinement_flags
_atom_site_occupancy
_atom_site_symmetry_multiplicity
N N1 -0.08242(19) -0.04738(10) 0.77519(15) 0.0748(5) Uani d . 1 1
N N2 0.20612(16) 0.11712(9) 0.82639(12) 0.0612(4) Uani d . 1 1
C C1 -0.02245(18) 0.02378(10) 0.74182(15) 0.0559(4) Uani d . 1 1
C C2 -0.0893(2) 0.06280(13) 0.61937(16) 0.0714(5) Uani d . 1 1
H H2A -0.0460 0.1131 0.5993 0.086 Uiso calc R 1 1
C C3 -0.2097(2) -0.08143(14) 0.6828(2) 0.0830(6) Uani d . 1 1
H H3A -0.2515 -0.1318 0.7042 0.100 Uiso calc R 1 1
C C4 -0.2827(2) -0.04703(15) 0.55889(18) 0.0816(6) Uani d . 1 1
H H4A -0.3718 -0.0731 0.4983 0.098 Uiso calc R 1 1
C C5 -0.2218(3) 0.02585(16) 0.52670(19) 0.0854(6) Uani d . 1 1
H H5A -0.2686 0.0509 0.4431 0.102 Uiso calc R 1 1
C C6 0.12079(18) 0.05750(10) 0.84678(15) 0.0572(4) Uani d . 1 1
H H6A 0.1483 0.0328 0.9324 0.069 Uiso calc R 1 1
C C7 0.34417(17) 0.14354(9) 0.93500(15) 0.0529(4) Uani d . 1 1
C C8 0.50580(18) 0.11695(10) 0.93612(15) 0.0561(4) Uani d . 1 1
C C9 0.63854(18) 0.14503(10) 1.04089(16) 0.0598(4) Uani d . 1 1
H H9A 0.7465 0.1274 1.0430 0.072 Uiso calc R 1 1
C C10 0.61645(18) 0.19772(10) 1.14131(17) 0.0600(4) Uani d . 1 1
C C11 0.45476(19) 0.22368(11) 1.13626(16) 0.0611(4) Uani d . 1 1
H H11A 0.4379 0.2595 1.2033 0.073 Uiso calc R 1 1
C C12 0.31661(18) 0.19793(10) 1.03427(15) 0.0556(4) Uani d . 1 1
C C13 0.5355(2) 0.05931(13) 0.82917(18) 0.0760(5) Uani d . 1 1
H H13A 0.6532 0.0479 0.8462 0.114 Uiso calc R 1 1
H H13B 0.4964 0.0846 0.7411 0.114 Uiso calc R 1 1
H H13C 0.4758 0.0085 0.8316 0.114 Uiso calc R 1 1
C C14 0.7641(2) 0.22552(14) 1.2553(2) 0.0844(6) Uani d . 1 1
H H14A 0.8654 0.2017 1.2422 0.127 Uiso calc R 1 1
H H14B 0.7479 0.2076 1.3413 0.127 Uiso calc R 1 1
H H14C 0.7723 0.2849 1.2546 0.127 Uiso calc R 1 1
C C15 0.1431(2) 0.22807(13) 1.0332(2) 0.0755(6) Uani d . 1 1
H H15A 0.1494 0.2642 1.1094 0.113 Uiso calc R 1 1
H H15B 0.0730 0.1815 1.0393 0.113 Uiso calc R 1 1
H H15C 0.0965 0.2577 0.9501 0.113 Uiso calc R 1 1

loop_
_atom_site_aniso_label
_atom_site_aniso_U_11
_atom_site_aniso_U_22
_atom_site_aniso_U_33
_atom_site_aniso_U_12
_atom_site_aniso_U_13
_atom_site_aniso_U_23
N1 0.0668(9) 0.0740(10) 0.0716(9) -0.0142(7) -0.0044(7) 0.0011(7)
N2 0.0550(7) 0.0706(9) 0.0494(7) -0.0078(6) -0.0024(6) 0.0029(6)
C1 0.0461(7) 0.0634(9) 0.0540(8) 0.0000(6) 0.0050(6) -0.0066(7)
C2 0.0625(9) 0.0853(13) 0.0584(9) -0.0121(8) 0.0006(8) 0.0021(8)
C3 0.0724(11) 0.0809(13) 0.0839(13) -0.0218(9) -0.0016(10) -0.0076(10)
C4 0.0599(10) 0.1080(16) 0.0677(11) -0.0180(10) -0.0007(9) -0.0236(11)
C5 0.0723(12) 0.1173(17) 0.0541(9) -0.0139(11) -0.0067(8) 0.0006(10)
C6 0.0515(8) 0.0627(9) 0.0499(7) -0.0020(7) -0.0008(6) 0.0013(7)
C7 0.0489(7) 0.0565(9) 0.0470(7) -0.0056(6) 0.0006(6) 0.0057(6)
C8 0.0537(8) 0.0609(9) 0.0506(8) -0.0007(7) 0.0077(6) 0.0032(6)
C9 0.0429(7) 0.0695(10) 0.0631(9) -0.0015(6) 0.0062(7) 0.0033(7)
C10 0.0473(8) 0.0654(10) 0.0600(9) -0.0091(7) 0.0001(7) -0.0011(7)
C11 0.0556(8) 0.0634(10) 0.0593(8) -0.0052(7) 0.0055(7) -0.0090(7)
C12 0.0463(7) 0.0590(9) 0.0564(8) -0.0009(6) 0.0038(6) 0.0015(7)
C13 0.0742(11) 0.0847(13) 0.0654(10) 0.0051(9) 0.0113(9) -0.0099(9)
C14 0.0577(10) 0.0992(15) 0.0829(12) -0.0133(9) -0.0066(9) -0.0186(11)
C15 0.0522(9) 0.0831(12) 0.0836(12) 0.0113(8) 0.0035(8) -0.0091(10)

loop_
_atom_type_symbol
_atom_type_description
_atom_type_scat_dispersion_real
_atom_type_scat_dispersion_imag
_atom_type_scat_source
C C 0.0033 0.0016 'International Tables Vol C Tables 4.2.6.8 and 6.1.1.4'
H H 0.0000 0.0000 'International Tables Vol C Tables 4.2.6.8 and 6.1.1.4'
N N 0.0061 0.0033 'International Tables Vol C Tables 4.2.6.8 and 6.1.1.4'

loop_
_geom_angle_atom_site_label_1
_geom_angle_atom_site_label_2
_geom_angle_atom_site_label_3
_geom_angle
C1 N1 C3 117.01(15)
C6 N2 C7 118.42(13)
N1 C1 C2 122.42(15)
N1 C1 C6 114.57(13)
C2 C1 C6 123.01(16)
C1 C2 C5 118.83(19)
C1 C2 H2A 120.6
C5 C2 H2A 120.6
N1 C3 C4 124.2(2)
N1 C3 H3A 117.9
C4 C3 H3A 117.9
C5 C4 C3 118.21(16)
C5 C4 H4A 120.9
C3 C4 H4A 120.9
C4 C5 C2 119.27(17)
C4 C5 H5A 120.4
C2 C5 H5A 120.4
N2 C6 C1 123.27(14)
N2 C6 H6A 118.4
C1 C6 H6A 118.4
C12 C7 C8 121.12(13)
C12 C7 N2 119.87(13)
C8 C7 N2 118.96(14)
C9 C8 C7 117.96(15)
C9 C8 C13 120.92(14)
C7 C8 C13 121.12(14)
C10 C9 C8 122.69(14)
C10 C9 H9A 118.7
C8 C9 H9A 118.7
C9 C10 C11 117.87(14)
C9 C10 C14 121.05(15)
C11 C10 C14 121.08(17)
C10 C11 C12 122.30(16)
C10 C11 H11A 118.8
C12 C11 H11A 118.8
C11 C12 C7 118.05(14)
C11 C12 C15 120.26(16)
C7 C12 C15 121.68(14)
C8 C13 H13A 109.5
C8 C13 H13B 109.5
H13A C13 H13B 109.5
C8 C13 H13C 109.5
H13A C13 H13C 109.5
H13B C13 H13C 109.5
C10 C14 H14A 109.5
C10 C14 H14B 109.5
H14A C14 H14B 109.5
C10 C14 H14C 109.5
H14A C14 H14C 109.5
H14B C14 H14C 109.5
C12 C15 H15A 109.5
C12 C15 H15B 109.5
H15A C15 H15B 109.5
C12 C15 H15C 109.5
H15A C15 H15C 109.5
H15B C15 H15C 109.5

loop_
_geom_bond_atom_site_label_1
_geom_bond_atom_site_label_2
_geom_bond_distance
N1 C1 1.328(2)
N1 C3 1.335(2)
N2 C6 1.240(2)
N2 C7 1.4333(18)
C1 C2 1.377(2)
C1 C6 1.478(2)
C2 C5 1.383(2)
C2 H2A 0.9300
C3 C4 1.366(3)
C3 H3A 0.9300
C4 C5 1.351(3)
C4 H4A 0.9300
C5 H5A 0.9300
C6 H6A 0.9300
C7 C12 1.398(2)
C7 C8 1.398(2)
C8 C9 1.394(2)
C8 C13 1.496(2)
C9 C10 1.375(2)
C9 H9A 0.9300
C10 C11 1.386(2)
C10 C14 1.518(2)
C11 C12 1.393(2)
C11 H11A 0.9300
C12 C15 1.509(2)
C13 H13A 0.9600
C13 H13B 0.9600
C13 H13C 0.9600
C14 H14A 0.9600
C14 H14B 0.9600
C14 H14C 0.9600
C15 H15A 0.9600
C15 H15B 0.9600
C15 H15C 0.9600

loop_
_cod_related_entry_id
_cod_related_entry_database
_cod_related_entry_code
1 ChemSpider 16456545
